data_7024339
loop_
_publ_author_name
'Heuclin, Hadrien'
'Gr\"unstein, Dan'
'Le Goff, Xavier-Frederic'
'Le Floch, Pascal'
'M\'ezailles, Nicolas'

_publ_section_title
;
 Phosphorus stabilized carbene complexes: bisphosphonate dianion
 synthesis, reactivity and DFT studies of O~C~O zirconium(IV) complexes.
;
_journal_issue 2
_journal_name_full 'Dalton transactions (Cambridge, England : 2003)'
_journal_page_first 492
_journal_page_last 499
_journal_paper_doi 10.1039/b915468j
_journal_volume 39
_journal_year 2010
_chemical_formula_moiety 'C39 H84 Cl6 O18 P6 Zr3'
_chemical_formula_sum 'C39 H84 Cl6 O18 P6 Zr3'
_chemical_formula_weight 1513.24
_chemical_name_systematic
;
?
;
_space_group_IT_number 161
_symmetry_cell_setting hexagonal
_symmetry_space_group_name_Hall 'R 3 -2"c'
_symmetry_space_group_name_H-M 'R 3 c :H'
_atom_sites_solution_hydrogens geom
_atom_sites_solution_primary direct
_atom_sites_solution_secondary difmap
_audit_creation_method SHELXL-97
_cell_angle_alpha 90.00
_cell_angle_beta 90.00
_cell_angle_gamma 120.00
_cell_formula_units_Z 6
_cell_length_a 14.063(1)
_cell_length_b 14.063(1)
_cell_length_c 57.883(1)
_cell_measurement_reflns_used 8449
_cell_measurement_temperature 150.0(1)
_cell_measurement_theta_max 30.034
_cell_measurement_theta_min 0.998
_cell_volume 9913.7(10)
_computing_structure_refinement 'SHELXL-97 (Sheldrick, 1997)'
_computing_structure_solution 'SHELXS-97 (Sheldrick, 1990)'
_diffrn_ambient_temperature 150.0(1)
_diffrn_measured_fraction_theta_full 0.995
_diffrn_measured_fraction_theta_max 0.995
_diffrn_measurement_device_type KappaCCD
_diffrn_measurement_method 'phi and omega scans'
_diffrn_radiation_monochromator graphite
_diffrn_radiation_source 'fine-focus sealed tube'
_diffrn_radiation_type MoK\a
_diffrn_radiation_wavelength 0.71069
_diffrn_reflns_av_R_equivalents 0.0227
_diffrn_reflns_av_sigmaI/netI 0.0423
_diffrn_reflns_limit_h_max 15
_diffrn_reflns_limit_h_min -15
_diffrn_reflns_limit_k_max 12
_diffrn_reflns_limit_k_min -19
_diffrn_reflns_limit_l_max 81
_diffrn_reflns_limit_l_min -50
_diffrn_reflns_number 12120
_diffrn_reflns_theta_full 30.03
_diffrn_reflns_theta_max 30.03
_diffrn_reflns_theta_min 2.90
_exptl_absorpt_coefficient_mu 0.909
_exptl_absorpt_correction_T_max 0.8682
_exptl_absorpt_correction_T_min 0.6592
_exptl_absorpt_correction_type multi-scan
_exptl_crystal_colour Colorless
_exptl_crystal_density_diffrn 1.521
_exptl_crystal_density_method 'not measured'
_exptl_crystal_description Block
_exptl_crystal_F_000 4644
_exptl_crystal_size_max 0.50
_exptl_crystal_size_mid 0.20
_exptl_crystal_size_min 0.16
_refine_diff_density_max 2.001
_refine_diff_density_min -0.729
_refine_diff_density_rms 0.083
_refine_ls_abs_structure_details 'Flack H D (1983), Acta Cryst. A39, 876-881'
_refine_ls_abs_structure_Flack 0.25(4)
_refine_ls_extinction_method none
_refine_ls_goodness_of_fit_ref 1.023
_refine_ls_hydrogen_treatment constr
_refine_ls_matrix_type full
_refine_ls_number_parameters 226
_refine_ls_number_reflns 5068
_refine_ls_number_restraints 1
_refine_ls_restrained_S_all 1.023
_refine_ls_R_factor_all 0.0482
_refine_ls_R_factor_gt 0.0336
_refine_ls_shift/su_max 0.000
_refine_ls_shift/su_mean 0.000
_refine_ls_structure_factor_coef Fsqd
_refine_ls_weighting_details 'calc w=1/[\s^2^(Fo^2^)+(0.0533P)^2^+0.0000P] where P=(Fo^2^+2Fc^2^)/3'
_refine_ls_weighting_scheme calc
_refine_ls_wR_factor_gt 0.0849
_refine_ls_wR_factor_ref 0.0922
_reflns_number_gt 4079
_reflns_number_total 5068
_reflns_threshold_expression >2sigma(I)
_cod_data_source_file b915468j.txt
_cod_data_source_block xj_dg47
_cod_depositor_comments
;
The following automatic conversions were performed:

'_symmetry_cell_setting' value 'Hexagonal' changed to 'hexagonal'
according to /home/saulius/struct/CIF-dictionaries/cif_core.dic
dictionary named 'cif_core.dic' version 2.4.2 from 2011-04-26.

Automatic conversion script
Id: cif_fix_values 1891 2012-01-12 08:04:46Z andrius 
;
_cod_original_sg_symbol_H-M 'R3c '
_cod_database_code 7024339

loop_
_symmetry_equiv_pos_as_xyz
'x, y, z'
'-y, x-y, z'
'-x+y, -x, z'
'-y, -x, z+1/2'
'x, x-y, z+1/2'
'-x+y, y, z+1/2'
'x+2/3, y+1/3, z+1/3'
'-y+2/3, x-y+1/3, z+1/3'
'-x+y+2/3, -x+1/3, z+1/3'
'-y+2/3, -x+1/3, z+5/6'
'x+2/3, x-y+1/3, z+5/6'
'-x+y+2/3, y+1/3, z+5/6'
'x+1/3, y+2/3, z+2/3'
'-y+1/3, x-y+2/3, z+2/3'
'-x+y+1/3, -x+2/3, z+2/3'
'-y+1/3, -x+2/3, z+7/6'
'x+1/3, x-y+2/3, z+7/6'
'-x+y+1/3, y+2/3, z+7/6'

loop_
_atom_site_label
_atom_site_type_symbol
_atom_site_fract_x
_atom_site_fract_y
_atom_site_fract_z
_atom_site_U_iso_or_equiv
_atom_site_adp_type
_atom_site_occupancy
_atom_site_symmetry_multiplicity
_atom_site_calc_flag
_atom_site_refinement_flags
Zr1 Zr 0.3333 0.6667 0.111428(11) 0.01856(11) Uani 1 3 d S
Zr2 Zr 0.3333 0.6667 0.168068(10) 0.02486(13) Uani 1 3 d S
Zr3 Zr 0.3333 0.6667 0.032994(10) 0.02322(13) Uani 1 3 d S
Cl1 Cl 0.49454(10) 0.70406(11) 0.18867(2) 0.0435(3) Uani 1 1 d .
Cl2 Cl 0.36931(10) 0.82574(10) 0.009528(19) 0.0400(3) Uani 1 1 d .
P1 P 0.34603(8) 0.47600(7) 0.125325(17) 0.0211(2) Uani 1 1 d .
P2 P 0.31901(8) 0.46555(7) 0.073066(17) 0.0204(2) Uani 1 1 d .
O1 O 0.3539(2) 0.5695(2) 0.14132(5) 0.0233(6) Uani 1 1 d .
O2 O 0.4457(2) 0.4579(3) 0.13066(5) 0.0275(7) Uani 1 1 d .
O3 O 0.2459(2) 0.3633(2) 0.13259(5) 0.0262(6) Uani 1 1 d .
O4 O 0.3103(2) 0.5388(2) 0.05491(4) 0.0259(6) Uani 1 1 d .
O5 O 0.4181(2) 0.4468(2) 0.06800(5) 0.0258(6) Uani 1 1 d .
O6 O 0.2192(2) 0.3464(2) 0.07063(6) 0.0266(7) Uani 1 1 d .
C1 C 0.3351(4) 0.5220(3) 0.09909(8) 0.0207(5) Uani 1 1 d .
C2 C 0.1060(4) 0.3185(4) 0.07497(12) 0.0522(17) Uani 1 1 d .
H2 H 0.1051 0.3748 0.0854 0.063 Uiso 1 1 calc R
C3 C 0.0523(5) 0.3160(6) 0.05272(19) 0.115(4) Uani 1 1 d .
H3A H 0.0915 0.3886 0.0455 0.172 Uiso 1 1 calc R
H3B H -0.0241 0.2964 0.0556 0.172 Uiso 1 1 calc R
H3C H 0.0540 0.2615 0.0425 0.172 Uiso 1 1 calc R
C4 C 0.0483(5) 0.2109(8) 0.08607(14) 0.150(5) Uani 1 1 d .
H4A H 0.0321 0.1536 0.0746 0.225 Uiso 1 1 calc R
H4B H -0.0205 0.1997 0.0928 0.225 Uiso 1 1 calc R
H4C H 0.0946 0.2072 0.0983 0.225 Uiso 1 1 calc R
C5 C 0.4163(3) 0.3737(3) 0.04986(7) 0.0251(8) Uani 1 1 d .
H5 H 0.3586 0.3605 0.0382 0.030 Uiso 1 1 calc R
C6 C 0.5300(4) 0.4338(4) 0.03869(9) 0.0440(13) Uani 1 1 d .
H6A H 0.5405 0.5009 0.0312 0.066 Uiso 1 1 calc R
H6B H 0.5359 0.3861 0.0271 0.066 Uiso 1 1 calc R
H6C H 0.5863 0.4530 0.0506 0.066 Uiso 1 1 calc R
C7 C 0.3920(4) 0.2660(3) 0.06090(8) 0.0357(10) Uani 1 1 d .
H7A H 0.4527 0.2786 0.0711 0.054 Uiso 1 1 calc R
H7B H 0.3837 0.2136 0.0488 0.054 Uiso 1 1 calc R
H7C H 0.3240 0.2363 0.0699 0.054 Uiso 1 1 calc R
C8 C 0.2471(3) 0.2847(3) 0.14951(8) 0.0288(9) Uani 1 1 d .
H8 H 0.3050 0.3260 0.1614 0.035 Uiso 1 1 calc R
C9 C 0.1374(4) 0.2312(4) 0.16075(9) 0.0366(11) Uani 1 1 d .
H9A H 0.1251 0.2873 0.1679 0.055 Uiso 1 1 calc R
H9B H 0.1343 0.1801 0.1726 0.055 Uiso 1 1 calc R
H9C H 0.0805 0.1909 0.1491 0.055 Uiso 1 1 calc R
C10 C 0.2722(4) 0.2068(4) 0.13736(9) 0.0421(12) Uani 1 1 d .
H10A H 0.2230 0.1750 0.1241 0.063 Uiso 1 1 calc R
H10B H 0.2618 0.1481 0.1480 0.063 Uiso 1 1 calc R
H10C H 0.3485 0.2460 0.1320 0.063 Uiso 1 1 calc R
C11 C 0.5578(4) 0.5333(5) 0.12349(12) 0.0494(16) Uani 1 1 d .
H11 H 0.5581 0.5786 0.1101 0.059 Uiso 1 1 calc R
C12 C 0.6163(4) 0.6056(5) 0.14358(16) 0.094(3) Uani 1 1 d .
H12A H 0.5810 0.6481 0.1478 0.141 Uiso 1 1 calc R
H12B H 0.6931 0.6558 0.1394 0.141 Uiso 1 1 calc R
H12C H 0.6132 0.5603 0.1567 0.141 Uiso 1 1 calc R
C13 C 0.6060(4) 0.4636(4) 0.11631(10) 0.0505(13) Uani 1 1 d .
H13A H 0.6112 0.4242 0.1298 0.076 Uiso 1 1 calc R
H13B H 0.6794 0.5105 0.1098 0.076 Uiso 1 1 calc R
H13C H 0.5588 0.4105 0.1046 0.076 Uiso 1 1 calc R

loop_
_atom_site_aniso_label
_atom_site_aniso_U_11
_atom_site_aniso_U_22
_atom_site_aniso_U_33
_atom_site_aniso_U_23
_atom_site_aniso_U_13
_atom_site_aniso_U_12
Zr1 0.01911(15) 0.01911(15) 0.0175(3) 0.000 0.000 0.00955(7)
Zr2 0.02881(18) 0.02881(18) 0.0169(3) 0.000 0.000 0.01441(9)
Zr3 0.02654(17) 0.02654(17) 0.0166(3) 0.000 0.000 0.01327(9)
Cl1 0.0402(6) 0.0574(7) 0.0302(6) -0.0015(5) -0.0119(5) 0.0222(6)
Cl2 0.0499(6) 0.0391(6) 0.0299(6) 0.0108(5) 0.0023(5) 0.0215(5)
P1 0.0214(4) 0.0214(5) 0.0216(5) 0.0006(4) -0.0015(4) 0.0114(4)
P2 0.0205(5) 0.0189(4) 0.0212(5) -0.0022(4) -0.0018(4) 0.0094(4)
O1 0.0258(14) 0.0248(13) 0.0210(13) -0.0015(11) -0.0025(11) 0.0138(11)
O2 0.0200(14) 0.0256(15) 0.0364(18) 0.0031(13) -0.0033(12) 0.0110(12)
O3 0.0228(14) 0.0247(14) 0.0304(16) 0.0058(11) -0.0030(12) 0.0113(11)
O4 0.0299(14) 0.0293(14) 0.0196(13) 0.0002(11) -0.0019(11) 0.0155(12)
O5 0.0238(14) 0.0247(13) 0.0305(16) -0.0101(12) -0.0027(12) 0.0132(11)
O6 0.0218(14) 0.0188(14) 0.0325(17) -0.0040(12) -0.0005(12) 0.0051(11)
C1 0.0227(12) 0.0242(18) 0.0187(13) -0.0016(17) 0.0004(10) 0.0145(16)
C2 0.019(2) 0.049(3) 0.074(4) -0.036(3) 0.005(2) 0.005(2)
C3 0.031(3) 0.070(4) 0.214(10) 0.082(5) -0.028(4) 0.003(3)
C4 0.032(3) 0.201(9) 0.095(6) 0.093(6) -0.021(3) -0.033(4)
C5 0.032(2) 0.0242(19) 0.022(2) -0.0045(16) -0.0008(16) 0.0168(17)
C6 0.051(3) 0.045(3) 0.042(3) -0.002(2) 0.017(2) 0.029(3)
C7 0.043(3) 0.027(2) 0.040(3) 0.0008(19) 0.003(2) 0.020(2)
C8 0.031(2) 0.0259(19) 0.030(2) 0.0071(17) 0.0009(18) 0.0143(17)
C9 0.034(2) 0.034(2) 0.048(3) 0.009(2) 0.007(2) 0.0218(19)
C10 0.046(3) 0.028(2) 0.055(3) 0.006(2) 0.010(2) 0.021(2)
C11 0.022(2) 0.046(3) 0.076(4) 0.027(3) 0.000(2) 0.014(2)
C12 0.031(3) 0.072(4) 0.183(8) -0.076(5) -0.031(4) 0.028(3)
C13 0.033(2) 0.056(3) 0.062(4) -0.015(3) 0.003(2) 0.023(2)

loop_
_atom_type_symbol
_atom_type_description
_atom_type_scat_dispersion_real
_atom_type_scat_dispersion_imag
_atom_type_scat_source
C C 0.0033 0.0016 'International Tables Vol C Tables 4.2.6.8 and 6.1.1.4'
H H 0.0000 0.0000 'International Tables Vol C Tables 4.2.6.8 and 6.1.1.4'
Cl Cl 0.1484 0.1585 'International Tables Vol C Tables 4.2.6.8 and 6.1.1.4'
O O 0.0106 0.0060 'International Tables Vol C Tables 4.2.6.8 and 6.1.1.4'
P P 0.1023 0.0942 'International Tables Vol C Tables 4.2.6.8 and 6.1.1.4'
Zr Zr -2.9673 0.5597 'International Tables Vol C Tables 4.2.6.8 and 6.1.1.4'

loop_
_geom_angle_atom_site_label_1
_geom_angle_atom_site_label_2
_geom_angle_atom_site_label_3
_geom_angle
_geom_angle_site_symmetry_1
_geom_angle_site_symmetry_3
C1 Zr1 C1 109.71(12) . 3_565
C1 Zr1 C1 109.71(12) . 2_665
C1 Zr1 C1 109.71(12) 3_565 2_665
C1 Zr1 O1 118.22(14) . 3_565
C1 Zr1 O1 68.16(14) 3_565 3_565
C1 Zr1 O1 129.71(13) 2_665 3_565
C1 Zr1 O1 129.70(13) . 2_665
C1 Zr1 O1 118.22(14) 3_565 2_665
C1 Zr1 O1 68.16(14) 2_665 2_665
O1 Zr1 O1 70.07(10) 3_565 2_665
C1 Zr1 O1 68.17(14) . .
C1 Zr1 O1 129.71(13) 3_565 .
C1 Zr1 O1 118.22(14) 2_665 .
O1 Zr1 O1 70.07(10) 3_565 .
O1 Zr1 O1 70.07(10) 2_665 .
C1 Zr1 P1 35.49(12) . .
C1 Zr1 P1 125.46(12) 3_565 .
C1 Zr1 P1 120.61(12) 2_665 .
O1 Zr1 P1 92.77(7) 3_565 .
O1 Zr1 P1 99.66(7) 2_665 .
O1 Zr1 P1 32.71(7) . .
C1 Zr1 P1 125.46(12) . 2_665
C1 Zr1 P1 120.61(12) 3_565 2_665
C1 Zr1 P1 35.49(12) 2_665 2_665
O1 Zr1 P1 99.65(7) 3_565 2_665
O1 Zr1 P1 32.71(7) 2_665 2_665
O1 Zr1 P1 92.76(7) . 2_665
P1 Zr1 P1 112.56(2) . 2_665
C1 Zr1 P1 120.61(12) . 3_565
C1 Zr1 P1 35.49(12) 3_565 3_565
C1 Zr1 P1 125.46(12) 2_665 3_565
O1 Zr1 P1 32.71(7) 3_565 3_565
O1 Zr1 P1 92.77(7) 2_665 3_565
O1 Zr1 P1 99.65(7) . 3_565
P1 Zr1 P1 112.56(2) . 3_565
P1 Zr1 P1 112.56(2) 2_665 3_565
C1 Zr1 Zr2 109.23(12) . .
C1 Zr1 Zr2 109.23(12) 3_565 .
C1 Zr1 Zr2 109.23(12) 2_665 .
O1 Zr1 Zr2 41.52(6) 3_565 .
O1 Zr1 Zr2 41.52(7) 2_665 .
O1 Zr1 Zr2 41.52(6) . .
P1 Zr1 Zr2 73.83(2) . .
P1 Zr1 Zr2 73.83(2) 2_665 .
P1 Zr1 Zr2 73.83(2) 3_565 .
O1 Zr2 O1 75.03(10) . 3_565
O1 Zr2 O1 75.03(10) . 2_665
O1 Zr2 O1 75.03(10) 3_565 2_665
O1 Zr2 Cl1 91.26(8) . 3_565
O1 Zr2 Cl1 94.84(8) 3_565 3_565
O1 Zr2 Cl1 164.57(7) 2_665 3_565
O1 Zr2 Cl1 94.84(8) . .
O1 Zr2 Cl1 164.57(7) 3_565 .
O1 Zr2 Cl1 91.26(8) 2_665 .
Cl1 Zr2 Cl1 97.02(4) 3_565 .
O1 Zr2 Cl1 164.57(7) . 2_665
O1 Zr2 Cl1 91.26(8) 3_565 2_665
O1 Zr2 Cl1 94.84(8) 2_665 2_665
Cl1 Zr2 Cl1 97.02(4) 3_565 2_665
Cl1 Zr2 Cl1 97.02(4) . 2_665
O1 Zr2 Zr1 44.69(7) . .
O1 Zr2 Zr1 44.68(7) 3_565 .
O1 Zr2 Zr1 44.68(7) 2_665 .
Cl1 Zr2 Zr1 120.12(3) 3_565 .
Cl1 Zr2 Zr1 120.12(3) . .
Cl1 Zr2 Zr1 120.12(3) 2_665 .
O4 Zr3 O4 86.96(10) 3_565 .
O4 Zr3 O4 86.96(10) 3_565 2_665
O4 Zr3 O4 86.96(10) . 2_665
O4 Zr3 Cl2 88.88(8) 3_565 2_665
O4 Zr3 Cl2 91.98(8) . 2_665
O4 Zr3 Cl2 175.76(7) 2_665 2_665
O4 Zr3 Cl2 175.75(8) 3_565 3_565
O4 Zr3 Cl2 88.87(8) . 3_565
O4 Zr3 Cl2 91.98(8) 2_665 3_565
Cl2 Zr3 Cl2 92.11(4) 2_665 3_565
O4 Zr3 Cl2 91.99(8) 3_565 .
O4 Zr3 Cl2 175.76(8) . .
O4 Zr3 Cl2 88.88(8) 2_665 .
Cl2 Zr3 Cl2 92.11(4) 2_665 .
Cl2 Zr3 Cl2 92.10(4) 3_565 .
O3 P1 O1 109.98(16) . .
O3 P1 O2 101.97(15) . .
O1 P1 O2 108.94(16) . .
O3 P1 C1 115.00(19) . .
O1 P1 C1 101.05(15) . .
O2 P1 C1 119.8(2) . .
O3 P1 Zr1 125.00(11) . .
O1 P1 Zr1 52.88(10) . .
O2 P1 Zr1 132.63(13) . .
C1 P1 Zr1 48.24(10) . .
O4 P2 O6 109.32(16) . .
O4 P2 O5 111.35(16) . .
O6 P2 O5 101.51(15) . .
O4 P2 C1 109.92(15) . .
O6 P2 C1 115.3(2) . .
O5 P2 C1 109.18(18) . .
P1 O1 Zr2 166.21(17) . .
P1 O1 Zr1 94.41(13) . .
Zr2 O1 Zr1 93.80(9) . .
C11 O2 P1 123.7(3) . .
C8 O3 P1 126.4(2) . .
P2 O4 Zr3 166.77(17) . .
C5 O5 P2 123.2(2) . .
C2 O6 P2 123.1(3) . .
P2 C1 P1 130.41(16) . .
P2 C1 Zr1 133.1(2) . .
P1 C1 Zr1 96.3(2) . .
O6 C2 C4 108.6(6) . .
O6 C2 C3 109.3(6) . .
C4 C2 C3 110.2(5) . .
O5 C5 C7 108.4(3) . .
O5 C5 C6 105.6(3) . .
C7 C5 C6 112.5(4) . .
O3 C8 C10 109.4(4) . .
O3 C8 C9 105.7(3) . .
C10 C8 C9 113.8(4) . .
O2 C11 C12 107.6(5) . .
O2 C11 C13 106.4(4) . .
C12 C11 C13 112.7(4) . .

loop_
_geom_bond_atom_site_label_1
_geom_bond_atom_site_label_2
_geom_bond_distance
_geom_bond_site_symmetry_2
Zr1 C1 2.168(3) .
Zr1 C1 2.168(3) 3_565
Zr1 C1 2.168(3) 2_665
Zr1 O1 2.310(3) 3_565
Zr1 O1 2.310(3) 2_665
Zr1 O1 2.311(3) .
Zr1 P1 2.8891(9) .
Zr1 P1 2.8892(10) 2_665
Zr1 P1 2.8892(9) 3_565
Zr1 Zr2 3.2785(8) .
Zr2 O1 2.178(3) .
Zr2 O1 2.178(3) 3_565
Zr2 O1 2.178(3) 2_665
Zr2 Cl1 2.3760(12) 3_565
Zr2 Cl1 2.3760(12) .
Zr2 Cl1 2.3761(12) 2_665
Zr3 O4 2.089(3) 3_565
Zr3 O4 2.089(3) .
Zr3 O4 2.089(3) 2_665
Zr3 Cl2 2.4441(12) 2_665
Zr3 Cl2 2.4441(12) 3_565
Zr3 Cl2 2.4441(12) .
P1 O3 1.562(3) .
P1 O1 1.566(3) .
P1 O2 1.575(3) .
P1 C1 1.687(5) .
P2 O4 1.519(3) .
P2 O6 1.564(3) .
P2 O5 1.570(3) .
P2 C1 1.665(5) .
O2 C11 1.453(6) .
O3 C8 1.484(5) .
O5 C5 1.461(4) .
O6 C2 1.459(5) .
C2 C4 1.460(10) .
C2 C3 1.484(11) .
C5 C7 1.516(5) .
C5 C6 1.528(6) .
C8 C10 1.485(6) .
C8 C9 1.486(6) .
C11 C12 1.492(9) .
C11 C13 1.503(7) .
